data_4102031
loop_
_publ_author_name
'Rakesh K. Sharma'
'T. V. RajanBabu'

_publ_section_title
;
 Asymmetric Hydrovinylation of Unactivated Linear 1,3-Dienes
;
_journal_name_full 'Journal of the American Chemical Society'
_journal_page_first 3295
_journal_page_last 3297
_journal_paper_doi 10.1021/ja1004703
_journal_volume 132
_journal_year 2010
_chemical_absolute_configuration ad
_chemical_compound_source 'synthesis as described'
_chemical_formula_moiety 'C29 H30 Cl2 Co1 P2'
_chemical_formula_sum 'C29 H30 Cl2 Co P2'
_chemical_formula_weight 570.3
_chemical_name_common 'RajanBabu 1754'
_chemical_name_systematic
;
 ?
;
_space_group_IT_number 19
_symmetry_cell_setting orthorhombic
_symmetry_Int_Tables_number 19
_symmetry_space_group_name_Hall 'P 2ac 2ab'
_symmetry_space_group_name_H-M 'P 21 21 21'
_atom_sites_solution_hydrogens geom
_atom_sites_solution_primary heavy
_atom_sites_solution_secondary difmap
_audit_conform_dict_location ftp://ftp.iucr.org/pub/cif_core.dic
_audit_conform_dict_name cif_core.dic
_audit_conform_dict_version 2.4
_audit_creation_date 2009-10-28T15:23:35-00:00
_audit_creation_method 'WinGX routine CIF_UPDATE'
_cell_angle_alpha 90
_cell_angle_beta 90
_cell_angle_gamma 90
_cell_formula_units_Z 4
_cell_length_a 8.6413(1)
_cell_length_b 17.5979(2)
_cell_length_c 18.4606(2)
_cell_measurement_reflns_used 3623
_cell_measurement_temperature 150(2)
_cell_measurement_theta_max 27.485
_cell_measurement_theta_min 2.037
_cell_measurement_wavelength 0.71073
_cell_volume 2807.28(5)
_computing_cell_refinement 'HKL Scalepack (Otwinowski & Minor 1997)'
_computing_data_collection 'Collect (Nonius BV, 1997-2000)'
_computing_data_reduction 'HKL Denzo and Scalepack (Otwinowski & Minor 1997)'
_computing_molecular_graphics 'Ortep-3 for Windows (Farrugia, 1997)'
_computing_publication_material 'WinGX publication routines (Farrugia, 1999)'
_computing_structure_refinement 'SHELXL-97 (Sheldrick, 2008)'
_computing_structure_solution 'SHELXS-97 (Sheldrick, 1997)'
_diffrn_ambient_temperature 150(2)
_diffrn_detector 'CCD plate'
_diffrn_detector_area_resol_mean 9
_diffrn_measured_fraction_theta_full 0.996
_diffrn_measured_fraction_theta_max 0.996
_diffrn_measurement_device '95mm CCD camera on \k-goniostat'
_diffrn_measurement_device_type 'Nonius KappaCCD'
_diffrn_measurement_method 'phi and omega scans'
_diffrn_orient_matrix_type 'by Nonius Collect from scalepack cell'
_diffrn_orient_matrix_UB_11 0.205028E-1
_diffrn_orient_matrix_UB_12 -0.10816
_diffrn_orient_matrix_UB_13 0.356775E-1
_diffrn_orient_matrix_UB_21 0.481686E-1
_diffrn_orient_matrix_UB_22 -0.8099E-3
_diffrn_orient_matrix_UB_23 -0.301365E-1
_diffrn_orient_matrix_UB_31 0.270886E-1
_diffrn_orient_matrix_UB_32 0.192462E-1
_diffrn_orient_matrix_UB_33 0.427798E-1
_diffrn_radiation_monochromator graphite
_diffrn_radiation_probe x-ray
_diffrn_radiation_type MoK\a
_diffrn_radiation_wavelength 0.71073
_diffrn_reflns_av_unetI/netI 0.045
_diffrn_reflns_limit_h_max 11
_diffrn_reflns_limit_h_min -11
_diffrn_reflns_limit_k_max 22
_diffrn_reflns_limit_k_min -22
_diffrn_reflns_limit_l_max 23
_diffrn_reflns_limit_l_min -23
_diffrn_reflns_number 36615
_diffrn_reflns_theta_full 27.47
_diffrn_reflns_theta_max 27.47
_diffrn_reflns_theta_min 2.31
_diffrn_source 'Enraf Nonius FR590'
_exptl_absorpt_coefficient_mu 0.932
_exptl_absorpt_correction_T_max 0.928
_exptl_absorpt_correction_T_min 0.788
_exptl_absorpt_correction_type multi-scan
_exptl_absorpt_process_details 'HKL Scalepack (Otwinowski & Minor, 1997)'
_exptl_crystal_colour blue
_exptl_crystal_density_diffrn 1.349
_exptl_crystal_density_method 'not measured'
_exptl_crystal_description 'rectangular plate'
_exptl_crystal_F_000 1180
_exptl_crystal_size_max 0.38
_exptl_crystal_size_mid 0.23
_exptl_crystal_size_min 0.08
_refine_diff_density_max 0.262
_refine_diff_density_min -0.236
_refine_diff_density_rms 0.052
_refine_ls_abs_structure_details 'Flack H D (1983), Acta Cryst. A39, 876-881'
_refine_ls_abs_structure_Flack -0.017(9)
_refine_ls_extinction_method none
_refine_ls_goodness_of_fit_ref 1.048
_refine_ls_hydrogen_treatment constr
_refine_ls_matrix_type full
_refine_ls_number_parameters 309
_refine_ls_number_reflns 6395
_refine_ls_number_restraints 0
_refine_ls_restrained_S_all 1.048
_refine_ls_R_factor_all 0.0461
_refine_ls_R_factor_gt 0.0301
_refine_ls_shift/su_max 0.001
_refine_ls_shift/su_mean 0
_refine_ls_structure_factor_coef Fsqd
_refine_ls_weighting_details 'w=1/[\s^2^(Fo^2^)+(0.0276P)^2^+0.2279P] where P=(Fo^2^+2Fc^2^)/3'
_refine_ls_weighting_scheme calc
_refine_ls_wR_factor_gt 0.0565
_refine_ls_wR_factor_ref 0.0609
_reflns_number_gt 5403
_reflns_number_total 6395
_reflns_threshold_expression >2\s(I)
_cod_data_source_file ja1004703_si_002.cif
_cod_data_source_block RajanBabu1754
_cod_database_code 4102031

loop_
_symmetry_equiv_pos_as_xyz
'x, y, z'
'-x+1/2, -y, z+1/2'
'x+1/2, -y+1/2, -z'
'-x, y+1/2, -z+1/2'

loop_
_atom_site_label
_atom_site_type_symbol
_atom_site_fract_x
_atom_site_fract_y
_atom_site_fract_z
_atom_site_U_iso_or_equiv
_atom_site_adp_type
_atom_site_occupancy
_atom_site_symmetry_multiplicity
_atom_site_calc_flag
_atom_site_refinement_flags
_atom_site_disorder_assembly
_atom_site_disorder_group
Co Co 0.40182(3) 0.485924(15) 0.904571(14) 0.02348(7) Uani 1 1 d . . .
Cl1 Cl 0.39533(7) 0.40640(3) 0.81049(3) 0.03712(13) Uani 1 1 d . . .
Cl2 Cl 0.18208(5) 0.49845(3) 0.96489(3) 0.03448(13) Uani 1 1 d . . .
P1 P 0.60525(6) 0.45748(3) 0.98475(3) 0.02148(11) Uani 1 1 d . . .
P2 P 0.51160(6) 0.59611(3) 0.85328(3) 0.02536(13) Uani 1 1 d . . .
C1 C 0.7894(2) 0.47101(12) 0.93573(11) 0.0257(5) Uani 1 1 d . . .
H1 H 0.874 0.4665 0.9724 0.031 Uiso 1 1 calc R . .
C2 C 0.8061(2) 0.55045(11) 0.90073(12) 0.0266(5) Uani 1 1 d . . .
H2A H 0.7772 0.5886 0.9377 0.032 Uiso 1 1 calc R . .
H2B H 0.9171 0.5582 0.8897 0.032 Uiso 1 1 calc R . .
C3 C 0.7139(2) 0.56869(12) 0.83144(11) 0.0272(5) Uani 1 1 d . . .
H3 H 0.7089 0.5209 0.8022 0.033 Uiso 1 1 calc R . .
C4 C 0.8138(2) 0.40707(13) 0.88116(12) 0.0344(5) Uani 1 1 d . . .
H4A H 0.7257 0.4052 0.8478 0.052 Uiso 1 1 calc R . .
H4B H 0.8223 0.3585 0.9069 0.052 Uiso 1 1 calc R . .
H4C H 0.9091 0.4164 0.8538 0.052 Uiso 1 1 calc R . .
C5 C 0.8033(3) 0.62753(14) 0.78645(12) 0.0382(6) Uani 1 1 d . . .
H5A H 0.8277 0.6716 0.8168 0.057 Uiso 1 1 calc R . .
H5B H 0.7398 0.6437 0.7453 0.057 Uiso 1 1 calc R . .
H5C H 0.8996 0.6048 0.7686 0.057 Uiso 1 1 calc R . .
C6 C 0.6138(2) 0.51741(11) 1.06546(10) 0.0255(4) Uani 1 1 d . . .
C7 C 0.4783(2) 0.52304(12) 1.10651(11) 0.0318(5) Uani 1 1 d . . .
H7 H 0.3882 0.4963 1.0917 0.038 Uiso 1 1 calc R . .
C8 C 0.4742(3) 0.56696(14) 1.16835(13) 0.0432(6) Uani 1 1 d . . .
H8 H 0.3818 0.5704 1.1961 0.052 Uiso 1 1 calc R . .
C9 C 0.6053(4) 0.60603(14) 1.18984(12) 0.0487(6) Uani 1 1 d . . .
H9 H 0.6023 0.6369 1.232 0.058 Uiso 1 1 calc R . .
C10 C 0.7400(3) 0.60043(15) 1.15039(13) 0.0479(7) Uani 1 1 d . . .
H10 H 0.8301 0.6268 1.1659 0.058 Uiso 1 1 calc R . .
C11 C 0.7446(3) 0.55647(12) 1.08815(12) 0.0345(5) Uani 1 1 d . . .
H11 H 0.8376 0.5531 1.0609 0.041 Uiso 1 1 calc R . .
C12 C 0.6177(2) 0.36177(11) 1.02124(10) 0.0221(4) Uani 1 1 d . . .
C13 C 0.5432(2) 0.30267(12) 0.98564(12) 0.0281(5) Uani 1 1 d . . .
H13 H 0.4845 0.3126 0.9432 0.034 Uiso 1 1 calc R . .
C14 C 0.5544(2) 0.22899(12) 1.01204(12) 0.0326(5) Uani 1 1 d . . .
H14 H 0.5032 0.1888 0.9875 0.039 Uiso 1 1 calc R . .
C15 C 0.6391(2) 0.21375(12) 1.07347(12) 0.0306(5) Uani 1 1 d . . .
H15 H 0.6461 0.1632 1.0912 0.037 Uiso 1 1 calc R . .
C16 C 0.7137(3) 0.27176(12) 1.10912(11) 0.0311(5) Uani 1 1 d . . .
H16 H 0.7731 0.2611 1.1512 0.037 Uiso 1 1 calc R . .
C17 C 0.7027(2) 0.34588(12) 1.08380(11) 0.0274(5) Uani 1 1 d . . .
H17 H 0.753 0.3859 1.1091 0.033 Uiso 1 1 calc R . .
C18 C 0.5248(2) 0.68311(11) 0.90556(12) 0.0281(5) Uani 1 1 d . . .
C19 C 0.5817(3) 0.75099(12) 0.87706(14) 0.0397(6) Uani 1 1 d . . .
H19 H 0.6078 0.7542 0.8272 0.048 Uiso 1 1 calc R . .
C20 C 0.6000(3) 0.81378(13) 0.92149(17) 0.0506(7) Uani 1 1 d . . .
H20 H 0.639 0.8599 0.902 0.061 Uiso 1 1 calc R . .
C21 C 0.5618(3) 0.80959(15) 0.99423(17) 0.0517(7) Uani 1 1 d . . .
H21 H 0.5772 0.8524 1.0248 0.062 Uiso 1 1 calc R . .
C22 C 0.5022(3) 0.74412(15) 1.02198(15) 0.0492(7) Uani 1 1 d . . .
H22 H 0.4737 0.7418 1.0716 0.059 Uiso 1 1 calc R . .
C23 C 0.4827(3) 0.68082(13) 0.97826(13) 0.0359(5) Uani 1 1 d . . .
H23 H 0.4403 0.6356 0.9981 0.043 Uiso 1 1 calc R . .
C24 C 0.4183(2) 0.62242(12) 0.76895(11) 0.0302(5) Uani 1 1 d . . .
C25 C 0.4479(3) 0.58252(14) 0.70557(12) 0.0375(6) Uani 1 1 d . . .
H25 H 0.5235 0.5433 0.7054 0.045 Uiso 1 1 calc R . .
C26 C 0.3675(3) 0.59954(16) 0.64228(13) 0.0480(7) Uani 1 1 d . . .
H26 H 0.3903 0.573 0.5988 0.058 Uiso 1 1 calc R . .
C27 C 0.2549(3) 0.65492(16) 0.64284(16) 0.0534(8) Uani 1 1 d . . .
H27 H 0.1997 0.6664 0.5997 0.064 Uiso 1 1 calc R . .
C28 C 0.2225(3) 0.69346(16) 0.70533(16) 0.0566(8) Uani 1 1 d . . .
H28 H 0.1437 0.7311 0.7054 0.068 Uiso 1 1 calc R . .
C29 C 0.3030(3) 0.67838(14) 0.76859(14) 0.0449(6) Uani 1 1 d . . .
H29 H 0.2802 0.7059 0.8116 0.054 Uiso 1 1 calc R . .

loop_
_atom_site_aniso_label
_atom_site_aniso_U_11
_atom_site_aniso_U_22
_atom_site_aniso_U_33
_atom_site_aniso_U_23
_atom_site_aniso_U_13
_atom_site_aniso_U_12
Co 0.02206(13) 0.02429(14) 0.02410(14) 0.00277(12) -0.00358(12) -0.00260(11)
Cl1 0.0493(3) 0.0340(3) 0.0281(3) -0.0020(2) -0.0053(3) -0.0082(3)
Cl2 0.0221(2) 0.0372(3) 0.0442(3) 0.0043(3) 0.0008(2) 0.0002(2)
P1 0.0203(2) 0.0240(3) 0.0201(3) 0.0015(2) -0.0015(2) -0.0012(2)
P2 0.0259(3) 0.0260(3) 0.0242(3) 0.0038(2) -0.0034(2) -0.0030(2)
C1 0.0168(9) 0.0344(13) 0.0259(11) 0.0033(9) -0.0023(8) -0.0003(8)
C2 0.0199(10) 0.0315(11) 0.0283(11) 0.0048(10) 0.0017(9) -0.0050(9)
C3 0.0267(11) 0.0311(12) 0.0239(11) 0.0044(9) -0.0013(9) -0.0024(9)
C4 0.0324(12) 0.0383(13) 0.0325(13) 0.0029(11) 0.0057(10) 0.0077(10)
C5 0.0353(12) 0.0460(14) 0.0335(13) 0.0141(11) 0.0037(11) -0.0007(11)
C6 0.0317(11) 0.0227(10) 0.0220(10) 0.0039(8) -0.0052(9) -0.0011(10)
C7 0.0366(12) 0.0339(12) 0.0250(12) 0.0005(10) 0.0010(9) -0.0006(10)
C8 0.0586(16) 0.0458(15) 0.0251(13) -0.0033(11) 0.0065(12) 0.0063(12)
C9 0.0803(19) 0.0398(14) 0.0259(13) -0.0059(11) -0.0048(14) -0.0084(15)
C10 0.0616(17) 0.0479(16) 0.0343(15) -0.0017(12) -0.0105(13) -0.0193(13)
C11 0.0377(13) 0.0365(13) 0.0293(13) 0.0018(11) -0.0060(10) -0.0071(10)
C12 0.0215(10) 0.0253(11) 0.0196(10) 0.0010(8) 0.0038(9) 0.0010(8)
C13 0.0286(11) 0.0296(12) 0.0262(12) 0.0027(10) -0.0014(9) -0.0024(9)
C14 0.0342(12) 0.0270(12) 0.0366(14) -0.0054(10) -0.0003(10) -0.0049(9)
C15 0.0344(12) 0.0237(11) 0.0335(13) 0.0017(10) 0.0064(10) 0.0058(9)
C16 0.0384(12) 0.0306(12) 0.0243(12) -0.0002(10) -0.0013(10) 0.0085(10)
C17 0.0322(11) 0.0268(11) 0.0233(12) -0.0025(9) -0.0042(10) 0.0025(9)
C18 0.0231(10) 0.0252(11) 0.0360(13) 0.0025(10) -0.0069(10) 0.0026(8)
C19 0.0325(12) 0.0317(13) 0.0550(15) 0.0021(11) 0.0009(12) -0.0031(10)
C20 0.0331(12) 0.0264(12) 0.092(2) -0.0046(14) 0.0001(16) -0.0042(11)
C21 0.0357(14) 0.0383(15) 0.081(2) -0.0267(15) -0.0055(14) 0.0044(11)
C22 0.0490(15) 0.0467(16) 0.0519(18) -0.0178(14) -0.0024(13) 0.0110(13)
C23 0.0390(13) 0.0314(12) 0.0374(15) -0.0018(11) -0.0030(11) 0.0041(11)
C24 0.0300(11) 0.0304(12) 0.0302(12) 0.0089(10) -0.0071(10) -0.0088(10)
C25 0.0367(13) 0.0431(14) 0.0328(13) 0.0056(11) -0.0059(10) -0.0089(10)
C26 0.0517(16) 0.0638(18) 0.0285(13) 0.0077(13) -0.0098(12) -0.0230(14)
C27 0.0558(17) 0.0595(18) 0.0449(18) 0.0235(15) -0.0278(14) -0.0201(15)
C28 0.0545(17) 0.0512(17) 0.064(2) 0.0172(16) -0.0291(16) 0.0031(13)
C29 0.0490(15) 0.0405(15) 0.0452(15) 0.0029(12) -0.0161(13) 0.0032(12)

loop_
_atom_type_symbol
_atom_type_description
_atom_type_scat_dispersion_real
_atom_type_scat_dispersion_imag
_atom_type_scat_source
C C 0.0033 0.0016 'International Tables Vol C Tables 4.2.6.8 and 6.1.1.4'
H H 0 0 'International Tables Vol C Tables 4.2.6.8 and 6.1.1.4'
Cl Cl 0.1484 0.1585 'International Tables Vol C Tables 4.2.6.8 and 6.1.1.4'
Co Co 0.3494 0.9721 'International Tables Vol C Tables 4.2.6.8 and 6.1.1.4'
P P 0.1023 0.0942 'International Tables Vol C Tables 4.2.6.8 and 6.1.1.4'

loop_
_geom_angle_atom_site_label_1
_geom_angle_atom_site_label_2
_geom_angle_atom_site_label_3
_geom_angle
_geom_angle_site_symmetry_1
_geom_angle_site_symmetry_3
_geom_angle_publ_flag
Cl2 Co Cl1 115.64(2) . . ?
Cl2 Co P1 110.24(2) . . ?
Cl1 Co P1 112.03(2) . . ?
Cl2 Co P2 117.75(2) . . ?
Cl1 Co P2 102.32(2) . . ?
P1 Co P2 97.30(2) . . ?
C12 P1 C6 103.31(9) . . ?
C12 P1 C1 104.50(9) . . ?
C6 P1 C1 106.88(9) . . ?
C12 P1 Co 118.34(7) . . ?
C6 P1 Co 114.88(6) . . ?
C1 P1 Co 107.96(7) . . ?
C24 P2 C18 105.62(10) . . ?
C24 P2 C3 107.36(10) . . ?
C18 P2 C3 106.01(9) . . ?
C24 P2 Co 112.08(7) . . ?
C18 P2 Co 120.40(7) . . ?
C3 P2 Co 104.61(7) . . ?
C4 C1 C2 112.21(17) . . ?
C4 C1 P1 110.36(14) . . ?
C2 C1 P1 113.69(14) . . ?
C4 C1 H1 106.7 . . ?
C2 C1 H1 106.7 . . ?
P1 C1 H1 106.7 . . ?
C3 C2 C1 119.13(17) . . ?
C3 C2 H2A 107.5 . . ?
C1 C2 H2A 107.5 . . ?
C3 C2 H2B 107.5 . . ?
C1 C2 H2B 107.5 . . ?
H2A C2 H2B 107 . . ?
C5 C3 C2 109.20(17) . . ?
C5 C3 P2 114.57(15) . . ?
C2 C3 P2 111.14(13) . . ?
C5 C3 H3 107.2 . . ?
C2 C3 H3 107.2 . . ?
P2 C3 H3 107.2 . . ?
C1 C4 H4A 109.5 . . ?
C1 C4 H4B 109.5 . . ?
H4A C4 H4B 109.5 . . ?
C1 C4 H4C 109.5 . . ?
H4A C4 H4C 109.5 . . ?
H4B C4 H4C 109.5 . . ?
C3 C5 H5A 109.5 . . ?
C3 C5 H5B 109.5 . . ?
H5A C5 H5B 109.5 . . ?
C3 C5 H5C 109.5 . . ?
H5A C5 H5C 109.5 . . ?
H5B C5 H5C 109.5 . . ?
C11 C6 C7 118.90(19) . . ?
C11 C6 P1 124.42(16) . . ?
C7 C6 P1 116.68(15) . . ?
C8 C7 C6 120.7(2) . . ?
C8 C7 H7 119.7 . . ?
C6 C7 H7 119.7 . . ?
C7 C8 C9 119.7(2) . . ?
C7 C8 H8 120.2 . . ?
C9 C8 H8 120.2 . . ?
C10 C9 C8 120.3(2) . . ?
C10 C9 H9 119.8 . . ?
C8 C9 H9 119.8 . . ?
C9 C10 C11 120.2(2) . . ?
C9 C10 H10 119.9 . . ?
C11 C10 H10 119.9 . . ?
C10 C11 C6 120.2(2) . . ?
C10 C11 H11 119.9 . . ?
C6 C11 H11 119.9 . . ?
C13 C12 C17 119.01(18) . . ?
C13 C12 P1 119.43(15) . . ?
C17 C12 P1 121.55(15) . . ?
C14 C13 C12 120.07(19) . . ?
C14 C13 H13 120 . . ?
C12 C13 H13 120 . . ?
C15 C14 C13 120.6(2) . . ?
C15 C14 H14 119.7 . . ?
C13 C14 H14 119.7 . . ?
C16 C15 C14 119.9(2) . . ?
C16 C15 H15 120 . . ?
C14 C15 H15 120 . . ?
C15 C16 C17 120.3(2) . . ?
C15 C16 H16 119.9 . . ?
C17 C16 H16 119.9 . . ?
C16 C17 C12 120.17(19) . . ?
C16 C17 H17 119.9 . . ?
C12 C17 H17 119.9 . . ?
C23 C18 C19 118.7(2) . . ?
C23 C18 P2 118.20(16) . . ?
C19 C18 P2 122.99(18) . . ?
C20 C19 C18 120.0(2) . . ?
C20 C19 H19 120 . . ?
C18 C19 H19 120 . . ?
C21 C20 C19 120.3(2) . . ?
C21 C20 H20 119.9 . . ?
C19 C20 H20 119.9 . . ?
C22 C21 C20 120.0(2) . . ?
C22 C21 H21 120 . . ?
C20 C21 H21 120 . . ?
C21 C22 C23 120.5(3) . . ?
C21 C22 H22 119.8 . . ?
C23 C22 H22 119.8 . . ?
C22 C23 C18 120.4(2) . . ?
C22 C23 H23 119.8 . . ?
C18 C23 H23 119.8 . . ?
C25 C24 C29 118.9(2) . . ?
C25 C24 P2 120.83(17) . . ?
C29 C24 P2 119.98(18) . . ?
C24 C25 C26 120.4(2) . . ?
C24 C25 H25 119.8 . . ?
C26 C25 H25 119.8 . . ?
C27 C26 C25 119.9(3) . . ?
C27 C26 H26 120 . . ?
C25 C26 H26 120 . . ?
C28 C27 C26 120.1(2) . . ?
C28 C27 H27 119.9 . . ?
C26 C27 H27 119.9 . . ?
C27 C28 C29 120.9(3) . . ?
C27 C28 H28 119.6 . . ?
C29 C28 H28 119.6 . . ?
C28 C29 C24 119.7(2) . . ?
C28 C29 H29 120.1 . . ?
C24 C29 H29 120.1 . . ?

loop_
_geom_bond_atom_site_label_1
_geom_bond_atom_site_label_2
_geom_bond_distance
_geom_bond_site_symmetry_2
_geom_bond_publ_flag
Co Cl2 2.2122(6) . ?
Co Cl1 2.2311(6) . ?
Co P1 2.3519(6) . ?
Co P2 2.3572(6) . ?
P1 C12 1.8172(19) . ?
P1 C6 1.827(2) . ?
P1 C1 1.846(2) . ?
P2 C24 1.813(2) . ?
P2 C18 1.813(2) . ?
P2 C3 1.858(2) . ?
C1 C4 1.525(3) . ?
C1 C2 1.547(3) . ?
C1 H1 1 . ?
C2 C3 1.541(3) . ?
C2 H2A 0.99 . ?
C2 H2B 0.99 . ?
C3 C5 1.536(3) . ?
C3 H3 1 . ?
C4 H4A 0.98 . ?
C4 H4B 0.98 . ?
C4 H4C 0.98 . ?
C5 H5A 0.98 . ?
C5 H5B 0.98 . ?
C5 H5C 0.98 . ?
C6 C11 1.388(3) . ?
C6 C7 1.398(3) . ?
C7 C8 1.379(3) . ?
C7 H7 0.95 . ?
C8 C9 1.383(4) . ?
C8 H8 0.95 . ?
C9 C10 1.377(4) . ?
C9 H9 0.95 . ?
C10 C11 1.386(3) . ?
C10 H10 0.95 . ?
C11 H11 0.95 . ?
C12 C13 1.389(3) . ?
C12 C17 1.397(3) . ?
C13 C14 1.388(3) . ?
C13 H13 0.95 . ?
C14 C15 1.376(3) . ?
C14 H14 0.95 . ?
C15 C16 1.375(3) . ?
C15 H15 0.95 . ?
C16 C17 1.389(3) . ?
C16 H16 0.95 . ?
C17 H17 0.95 . ?
C18 C23 1.391(3) . ?
C18 C19 1.395(3) . ?
C19 C20 1.385(3) . ?
C19 H19 0.95 . ?
C20 C21 1.385(4) . ?
C20 H20 0.95 . ?
C21 C22 1.362(4) . ?
C21 H21 0.95 . ?
C22 C23 1.386(3) . ?
C22 H22 0.95 . ?
C23 H23 0.95 . ?
C24 C25 1.388(3) . ?
C24 C29 1.401(3) . ?
C25 C26 1.392(3) . ?
C25 H25 0.95 . ?
C26 C27 1.377(4) . ?
C26 H26 0.95 . ?
C27 C28 1.367(4) . ?
C27 H27 0.95 . ?
C28 C29 1.385(3) . ?
C28 H28 0.95 . ?
C29 H29 0.95 . ?

loop_
_geom_torsion_atom_site_label_1
_geom_torsion_atom_site_label_2
_geom_torsion_atom_site_label_3
_geom_torsion_atom_site_label_4
_geom_torsion
_geom_torsion_site_symmetry_1
_geom_torsion_site_symmetry_2
_geom_torsion_site_symmetry_3
_geom_torsion_site_symmetry_4
_geom_torsion_publ_flag
Cl2 Co P1 C12 75.43(7) . . . . ?
Cl1 Co P1 C12 -54.88(7) . . . . ?
P2 Co P1 C12 -161.37(7) . . . . ?
Cl2 Co P1 C6 -47.16(8) . . . . ?
Cl1 Co P1 C6 -177.46(7) . . . . ?
P2 Co P1 C6 76.05(7) . . . . ?
Cl2 Co P1 C1 -166.29(7) . . . . ?
Cl1 Co P1 C1 63.41(7) . . . . ?
P2 Co P1 C1 -43.09(7) . . . . ?
Cl2 Co P2 C24 -79.46(8) . . . . ?
Cl1 Co P2 C24 48.53(8) . . . . ?
P1 Co P2 C24 163.05(8) . . . . ?
Cl2 Co P2 C18 45.64(8) . . . . ?
Cl1 Co P2 C18 173.62(8) . . . . ?
P1 Co P2 C18 -71.85(8) . . . . ?
Cl2 Co P2 C3 164.54(7) . . . . ?
Cl1 Co P2 C3 -67.48(7) . . . . ?
P1 Co P2 C3 47.05(7) . . . . ?
C12 P1 C1 C4 53.94(16) . . . . ?
C6 P1 C1 C4 163.03(14) . . . . ?
Co P1 C1 C4 -72.88(14) . . . . ?
C12 P1 C1 C2 -178.96(14) . . . . ?
C6 P1 C1 C2 -69.88(16) . . . . ?
Co P1 C1 C2 54.21(15) . . . . ?
C4 C1 C2 C3 51.2(2) . . . . ?
P1 C1 C2 C3 -75.0(2) . . . . ?
C1 C2 C3 C5 -151.06(18) . . . . ?
C1 C2 C3 P2 81.6(2) . . . . ?
C24 P2 C3 C5 51.82(18) . . . . ?
C18 P2 C3 C5 -60.71(18) . . . . ?
Co P2 C3 C5 171.07(14) . . . . ?
C24 P2 C3 C2 176.19(14) . . . . ?
C18 P2 C3 C2 63.65(16) . . . . ?
Co P2 C3 C2 -64.57(15) . . . . ?
C12 P1 C6 C11 102.15(19) . . . . ?
C1 P1 C6 C11 -7.8(2) . . . . ?
Co P1 C6 C11 -127.49(17) . . . . ?
C12 P1 C6 C7 -77.44(16) . . . . ?
C1 P1 C6 C7 172.65(15) . . . . ?
Co P1 C6 C7 52.91(17) . . . . ?
C11 C6 C7 C8 0.3(3) . . . . ?
P1 C6 C7 C8 179.94(17) . . . . ?
C6 C7 C8 C9 0.2(3) . . . . ?
C7 C8 C9 C10 -0.9(4) . . . . ?
C8 C9 C10 C11 1.0(4) . . . . ?
C9 C10 C11 C6 -0.5(4) . . . . ?
C7 C6 C11 C10 -0.2(3) . . . . ?
P1 C6 C11 C10 -179.79(17) . . . . ?
C6 P1 C12 C13 148.68(16) . . . . ?
C1 P1 C12 C13 -99.65(17) . . . . ?
Co P1 C12 C13 20.44(18) . . . . ?
C6 P1 C12 C17 -32.36(18) . . . . ?
C1 P1 C12 C17 79.31(17) . . . . ?
Co P1 C12 C17 -160.60(14) . . . . ?
C17 C12 C13 C14 -0.4(3) . . . . ?
P1 C12 C13 C14 178.63(15) . . . . ?
C12 C13 C14 C15 0.0(3) . . . . ?
C13 C14 C15 C16 -0.1(3) . . . . ?
C14 C15 C16 C17 0.6(3) . . . . ?
C15 C16 C17 C12 -1.0(3) . . . . ?
C13 C12 C17 C16 0.9(3) . . . . ?
P1 C12 C17 C16 -178.07(16) . . . . ?
C24 P2 C18 C23 134.24(17) . . . . ?
C3 P2 C18 C23 -112.02(17) . . . . ?
Co P2 C18 C23 6.2(2) . . . . ?
C24 P2 C18 C19 -48.8(2) . . . . ?
C3 P2 C18 C19 65.0(2) . . . . ?
Co P2 C18 C19 -176.84(15) . . . . ?
C23 C18 C19 C20 2.1(3) . . . . ?
P2 C18 C19 C20 -174.91(17) . . . . ?
C18 C19 C20 C21 -0.1(4) . . . . ?
C19 C20 C21 C22 -1.7(4) . . . . ?
C20 C21 C22 C23 1.5(4) . . . . ?
C21 C22 C23 C18 0.5(4) . . . . ?
C19 C18 C23 C22 -2.2(3) . . . . ?
P2 C18 C23 C22 174.88(18) . . . . ?
C18 P2 C24 C25 151.38(18) . . . . ?
C3 P2 C24 C25 38.6(2) . . . . ?
Co P2 C24 C25 -75.74(19) . . . . ?
C18 P2 C24 C29 -35.3(2) . . . . ?
C3 P2 C24 C29 -148.07(18) . . . . ?
Co P2 C24 C29 97.61(18) . . . . ?
C29 C24 C25 C26 1.9(3) . . . . ?
P2 C24 C25 C26 175.35(17) . . . . ?
C24 C25 C26 C27 -1.7(3) . . . . ?
C25 C26 C27 C28 0.3(4) . . . . ?
C26 C27 C28 C29 0.8(4) . . . . ?
C27 C28 C29 C24 -0.6(4) . . . . ?
C25 C24 C29 C28 -0.8(3) . . . . ?
P2 C24 C29 C28 -174.2(2) . . . . ?
